data_7052912
loop_
_publ_author_name
'Baranowska, Katarzyna'
'Piwowarska, Natalia'
'Herman, Aleksander'
'Do\/l\;ega, Anna'

_publ_section_title
;
 Imidazolium silanethiolates relevant to the active site of cysteine
 proteases. A cooperative effect in a chain of NH+&#x22EF;S&#x2212;
 hydrogen bonds
;
_journal_issue 8
_journal_name_full 'New Journal of Chemistry'
_journal_page_first 1574
_journal_paper_doi 10.1039/c2nj40114b
_journal_volume 36
_journal_year 2012
_chemical_compound_source 'synthesis as described'
_chemical_formula_moiety 'C12 H27 O3 S Si, C4 H7 N2'
_chemical_formula_sum 'C16 H34 N2 O3 S Si'
_chemical_formula_weight 362.6
_chemical_name_systematic
;
?
;
_space_group_IT_number 14
_symmetry_cell_setting monoclinic
_symmetry_Int_Tables_number 14
_symmetry_space_group_name_Hall '-P 2ybc'
_symmetry_space_group_name_H-M 'P 1 21/c 1'
_atom_sites_solution_hydrogens geom
_atom_sites_solution_primary direct
_atom_sites_solution_secondary difmap
_audit_conform_dict_location ftp://ftp.iucr.org/pub/cif_core.dic
_audit_conform_dict_name cif_core.dic
_audit_conform_dict_version 2.3
_audit_creation_date 2008-07-21T11:11:54-00:00
_audit_creation_method 'WinGX routine CIF_UPDATE'
_cell_angle_alpha 90
_cell_angle_beta 109.061(4)
_cell_angle_gamma 90
_cell_formula_units_Z 4
_cell_length_a 15.8343(4)
_cell_length_b 9.05030(10)
_cell_length_c 15.8977(6)
_cell_measurement_reflns_used 14061
_cell_measurement_temperature 120(2)
_cell_measurement_theta_max 32.3366
_cell_measurement_theta_min 2.2053
_cell_measurement_wavelength 0.71073
_cell_volume 2153.31(11)
_computing_cell_refinement
;
CrysAlis RED (Oxford Diffraction, 2006)
;
_computing_data_collection
;
CrysAlis CCD (Oxford Diffraction, 2006)
;
_computing_data_reduction
;
CrysAlis RED (Oxford Diffraction, 2006)
;
_computing_molecular_graphics 'Ortep-3 for Windows (Farrugia, 1997)'
_computing_publication_material 'WinGX publication routines (Farrugia, 1999)'
_computing_structure_refinement 'SHELXL-97 (Sheldrick, 1997)'
_computing_structure_solution 'SHELXS-97 (Sheldrick, 2008)'
_diffrn_ambient_temperature 120(2)
_diffrn_detector_area_resol_mean 8.1883
_diffrn_measured_fraction_theta_full 0.997
_diffrn_measured_fraction_theta_max 0.997
_diffrn_measurement_device 'KM4CCD, Oxford Diffraction'
_diffrn_measurement_device_type '4-axis \k geometry diffractometer'
_diffrn_measurement_method '\w scans, 0.75 deg width'
_diffrn_orient_matrix_UB_11 0.0106167436
_diffrn_orient_matrix_UB_12 -0.0685306737
_diffrn_orient_matrix_UB_13 -0.0156454377
_diffrn_orient_matrix_UB_21 0.0053293623
_diffrn_orient_matrix_UB_22 0.03596259
_diffrn_orient_matrix_UB_23 -0.0375670502
_diffrn_orient_matrix_UB_31 0.0458431606
_diffrn_orient_matrix_UB_32 0.0117133169
_diffrn_orient_matrix_UB_33 0.0238597209
_diffrn_radiation_monochromator graphite
_diffrn_radiation_probe x-ray
_diffrn_radiation_type MoK\a
_diffrn_radiation_wavelength 0.71073
_diffrn_reflns_av_R_equivalents 0.0172
_diffrn_reflns_av_unetI/netI 0.0163
_diffrn_reflns_limit_h_max 20
_diffrn_reflns_limit_h_min -16
_diffrn_reflns_limit_k_max 11
_diffrn_reflns_limit_k_min -11
_diffrn_reflns_limit_l_max 20
_diffrn_reflns_limit_l_min -20
_diffrn_reflns_number 16103
_diffrn_reflns_theta_full 27.5
_diffrn_reflns_theta_max 27.5
_diffrn_reflns_theta_min 2.63
_exptl_absorpt_coefficient_mu 0.22
_exptl_absorpt_correction_type none
_exptl_crystal_colour colourless
_exptl_crystal_density_diffrn 1.118
_exptl_crystal_density_method 'not measured'
_exptl_crystal_description prism
_exptl_crystal_F_000 792
_exptl_crystal_size_max 0.347
_exptl_crystal_size_mid 0.321
_exptl_crystal_size_min 0.223
_refine_diff_density_max 0.499
_refine_diff_density_min -0.343
_refine_diff_density_rms 0.097
_refine_ls_extinction_method none
_refine_ls_goodness_of_fit_ref 1.117
_refine_ls_hydrogen_treatment constr
_refine_ls_matrix_type full
_refine_ls_number_parameters 236
_refine_ls_number_reflns 4936
_refine_ls_number_restraints 6
_refine_ls_restrained_S_all 1.123
_refine_ls_R_factor_all 0.0465
_refine_ls_R_factor_gt 0.0409
_refine_ls_shift/su_max 0.001
_refine_ls_shift/su_mean 0
_refine_ls_structure_factor_coef Fsqd
_refine_ls_weighting_details 'calc w=1/[\s^2^(Fo^2^)+(0.0714P)^2^+0.5721P] where P=(Fo^2^+2Fc^2^)/3'
_refine_ls_weighting_scheme calc
_refine_ls_wR_factor_gt 0.1077
_refine_ls_wR_factor_ref 0.1161
_reflns_number_gt 4327
_reflns_number_total 4936
_reflns_threshold_expression >2sigma(I)
_cod_data_source_file c2nj40114b.txt
_cod_data_source_block kb5_compound_1
_cod_original_cell_volume 2153.31(10)
_cod_database_code 7052912

loop_
_symmetry_equiv_pos_as_xyz
'x, y, z'
'-x, y+1/2, -z+1/2'
'-x, -y, -z'
'x, -y-1/2, z-1/2'

loop_
_atom_site_label
_atom_site_type_symbol
_atom_site_fract_x
_atom_site_fract_y
_atom_site_fract_z
_atom_site_U_iso_or_equiv
_atom_site_adp_type
_atom_site_occupancy
_atom_site_symmetry_multiplicity
_atom_site_calc_flag
_atom_site_refinement_flags
_atom_site_disorder_assembly
_atom_site_disorder_group
C1 C 0.84563(10) 0.51658(16) 0.08106(10) 0.0273(3) Uani 1 1 d . . .
C2 C 0.78639(13) 0.49105(19) -0.01471(11) 0.0392(4) Uani 1 1 d . . .
H2A H 0.7914 0.3878 -0.0311 0.059 Uiso 1 1 calc R . .
H2B H 0.8055 0.5561 -0.0544 0.059 Uiso 1 1 calc R . .
H2C H 0.7242 0.5128 -0.0203 0.059 Uiso 1 1 calc R . .
C3 C 0.83931(12) 0.67673(16) 0.10828(11) 0.0345(3) Uani 1 1 d . . .
H3A H 0.878 0.6912 0.1699 0.052 Uiso 1 1 calc R . .
H3B H 0.7774 0.6994 0.1034 0.052 Uiso 1 1 calc R . .
H3C H 0.8585 0.7425 0.069 0.052 Uiso 1 1 calc R . .
C4 C 0.94195(13) 0.4762(2) 0.09185(16) 0.0508(5) Uani 1 1 d . . .
H4A H 0.9796 0.4936 0.1536 0.076 Uiso 1 1 calc R . .
H4B H 0.9631 0.5374 0.0519 0.076 Uiso 1 1 calc R . .
H4C H 0.9452 0.3718 0.077 0.076 Uiso 1 1 calc R . .
C5 C 0.86073(9) 0.49830(17) 0.35692(9) 0.0273(3) Uani 1 1 d D . .
C6 C 0.8323(5) 0.4137(7) 0.4244(4) 0.0489(13) Uani 0.685(11) 1 d PD A 1
H6A H 0.7838 0.4668 0.437 0.073 Uiso 0.685(11) 1 calc PR A 1
H6B H 0.8831 0.4036 0.4793 0.073 Uiso 0.685(11) 1 calc PR A 1
H6C H 0.8113 0.3154 0.4008 0.073 Uiso 0.685(11) 1 calc PR A 1
C7 C 0.9371(2) 0.4260(5) 0.3319(2) 0.0414(9) Uani 0.685(11) 1 d PD A 1
H7A H 0.9514 0.487 0.2873 0.062 Uiso 0.685(11) 1 calc PR A 1
H7B H 0.9187 0.3274 0.3073 0.062 Uiso 0.685(11) 1 calc PR A 1
H7C H 0.9901 0.4176 0.3851 0.062 Uiso 0.685(11) 1 calc PR A 1
C8 C 0.8901(3) 0.6555(4) 0.3886(3) 0.0333(8) Uani 0.685(11) 1 d PD A 1
H8A H 0.9079 0.7076 0.343 0.05 Uiso 0.685(11) 1 calc PR A 1
H8B H 0.9409 0.6515 0.444 0.05 Uiso 0.685(11) 1 calc PR A 1
H8C H 0.8404 0.7081 0.3992 0.05 Uiso 0.685(11) 1 calc PR A 1
C6A C 0.8360(11) 0.4635(16) 0.4389(8) 0.059(4) Uani 0.315(11) 1 d PD A 2
H6D H 0.8592 0.5411 0.4835 0.088 Uiso 0.315(11) 1 calc PR A 2
H6E H 0.862 0.3682 0.4634 0.088 Uiso 0.315(11) 1 calc PR A 2
H6F H 0.7708 0.4588 0.423 0.088 Uiso 0.315(11) 1 calc PR A 2
C7A C 0.9125(7) 0.3559(14) 0.3520(5) 0.057(3) Uani 0.315(11) 1 d PD A 2
H7D H 0.8729 0.2704 0.3454 0.085 Uiso 0.315(11) 1 calc PR A 2
H7E H 0.9636 0.3455 0.4067 0.085 Uiso 0.315(11) 1 calc PR A 2
H7F H 0.9339 0.3614 0.3007 0.085 Uiso 0.315(11) 1 calc PR A 2
C8A C 0.9133(8) 0.6338(13) 0.3727(9) 0.063(4) Uani 0.315(11) 1 d PD A 2
H8D H 0.8752 0.7176 0.3755 0.095 Uiso 0.315(11) 1 calc PR A 2
H8E H 0.9376 0.6492 0.324 0.095 Uiso 0.315(11) 1 calc PR A 2
H8F H 0.9625 0.6257 0.4291 0.095 Uiso 0.315(11) 1 calc PR A 2
C9 C 0.72735(11) 0.11782(16) 0.17129(10) 0.0310(3) Uani 1 1 d . . .
C10 C 0.67546(12) 0.13046(18) 0.07244(11) 0.0374(4) Uani 1 1 d . . .
H10A H 0.7059 0.1999 0.0447 0.056 Uiso 1 1 calc R . .
H10B H 0.615 0.1664 0.0645 0.056 Uiso 1 1 calc R . .
H10C H 0.6721 0.0332 0.0444 0.056 Uiso 1 1 calc R . .
C11 C 0.82329(14) 0.06930(19) 0.18591(16) 0.0496(5) Uani 1 1 d . . .
H11A H 0.8554 0.0612 0.2499 0.074 Uiso 1 1 calc R . .
H11B H 0.853 0.1424 0.1597 0.074 Uiso 1 1 calc R . .
H11C H 0.8232 -0.0269 0.1576 0.074 Uiso 1 1 calc R . .
C12 C 0.68019(16) 0.00924(19) 0.21463(13) 0.0483(5) Uani 1 1 d . . .
H12A H 0.7139 0.0009 0.2782 0.072 Uiso 1 1 calc R . .
H12B H 0.6767 -0.0879 0.1864 0.072 Uiso 1 1 calc R . .
H12C H 0.6197 0.0451 0.207 0.072 Uiso 1 1 calc R . .
C13 C 0.41852(10) 0.2728(2) 0.10441(11) 0.0353(4) Uani 1 1 d . . .
H13 H 0.4008 0.2951 0.0427 0.042 Uiso 1 1 calc R . .
C14 C 0.37119(11) 0.1973(2) 0.14662(11) 0.0388(4) Uani 1 1 d . . .
H14 H 0.3134 0.1561 0.1201 0.047 Uiso 1 1 calc R . .
C15 C 0.49849(10) 0.26072(17) 0.24705(10) 0.0288(3) Uani 1 1 d . . .
C16 C 0.57085(13) 0.2798(2) 0.33302(12) 0.0471(5) Uani 1 1 d . . .
H16A H 0.6201 0.3354 0.3236 0.071 Uiso 0.5 1 calc PR . .
H16B H 0.5925 0.1826 0.358 0.071 Uiso 0.5 1 calc PR . .
H16C H 0.5479 0.3339 0.3744 0.071 Uiso 0.5 1 calc PR . .
H16D H 0.5536 0.2325 0.3804 0.071 Uiso 0.5 1 calc PR . .
H16E H 0.5812 0.3854 0.346 0.071 Uiso 0.5 1 calc PR . .
H16F H 0.6258 0.234 0.3296 0.071 Uiso 0.5 1 calc PR . .
N1 N 0.49745(8) 0.31141(14) 0.16809(9) 0.0296(3) Uani 1 1 d . . .
H1 H 0.5408 0.3619 0.1582 0.035 Uiso 1 1 calc R . .
N2 N 0.42167(8) 0.19054(14) 0.23494(9) 0.0292(3) Uani 1 1 d . . .
H2 H 0.4058 0.1468 0.2769 0.035 Uiso 1 1 calc R . .
O1 O 0.81804(6) 0.41606(10) 0.13723(7) 0.0245(2) Uani 1 1 d . A .
O2 O 0.78137(6) 0.51931(11) 0.28039(7) 0.0264(2) Uani 1 1 d . A .
O3 O 0.72896(7) 0.25719(10) 0.21622(6) 0.0238(2) Uani 1 1 d . A .
Si1 Si 0.74254(2) 0.42718(4) 0.18690(2) 0.01764(11) Uani 1 1 d . . .
S1 S 0.62440(2) 0.52649(4) 0.11150(2) 0.02132(11) Uani 1 1 d . A .

loop_
_atom_site_aniso_label
_atom_site_aniso_U_11
_atom_site_aniso_U_22
_atom_site_aniso_U_33
_atom_site_aniso_U_23
_atom_site_aniso_U_13
_atom_site_aniso_U_12
C1 0.0311(7) 0.0246(7) 0.0342(8) 0.0015(6) 0.0216(6) -0.0002(5)
C2 0.0591(11) 0.0339(8) 0.0326(8) -0.0031(7) 0.0257(8) -0.0029(8)
C3 0.0472(9) 0.0246(7) 0.0407(8) -0.0028(6) 0.0264(7) -0.0096(6)
C4 0.0374(9) 0.0569(12) 0.0726(14) 0.0091(10) 0.0377(10) 0.0046(8)
C5 0.0208(6) 0.0337(7) 0.0227(6) -0.0057(6) 0.0007(5) 0.0023(6)
C6 0.040(2) 0.052(3) 0.0405(18) 0.0317(19) -0.0061(17) -0.014(2)
C7 0.0245(14) 0.062(2) 0.0331(15) -0.0095(14) 0.0029(11) 0.0152(13)
C8 0.0269(19) 0.0351(14) 0.0316(16) -0.0067(11) 0.0008(13) -0.0097(12)
C6A 0.032(4) 0.056(8) 0.072(7) 0.033(5) -0.007(4) -0.019(6)
C7A 0.034(4) 0.100(8) 0.025(3) -0.016(4) -0.007(3) 0.034(5)
C8A 0.033(5) 0.091(8) 0.053(7) 0.031(5) -0.004(4) -0.026(5)
C9 0.0436(8) 0.0170(6) 0.0342(8) -0.0016(6) 0.0151(7) -0.0034(6)
C10 0.0527(10) 0.0300(8) 0.0317(8) -0.0105(6) 0.0167(7) -0.0103(7)
C11 0.0500(11) 0.0245(8) 0.0720(14) -0.0050(8) 0.0170(10) 0.0097(7)
C12 0.0762(14) 0.0256(8) 0.0475(10) 0.0025(7) 0.0265(10) -0.0144(8)
C13 0.0279(7) 0.0457(9) 0.0323(8) 0.0096(7) 0.0097(6) -0.0006(6)
C14 0.0261(7) 0.0511(10) 0.0383(8) 0.0079(8) 0.0093(7) -0.0059(7)
C15 0.0289(7) 0.0305(7) 0.0308(7) -0.0001(6) 0.0151(6) -0.0016(6)
C16 0.0439(10) 0.0642(12) 0.0324(9) -0.0035(8) 0.0113(8) -0.0144(9)
N1 0.0263(6) 0.0340(6) 0.0324(6) 0.0037(5) 0.0150(5) -0.0044(5)
N2 0.0299(6) 0.0302(6) 0.0328(6) 0.0051(5) 0.0175(5) -0.0015(5)
O1 0.0252(5) 0.0210(5) 0.0322(5) 0.0039(4) 0.0159(4) 0.0032(4)
O2 0.0211(5) 0.0288(5) 0.0241(5) -0.0092(4) 0.0004(4) 0.0045(4)
O3 0.0330(5) 0.0184(4) 0.0215(5) 0.0004(4) 0.0107(4) -0.0019(4)
Si1 0.01858(19) 0.01660(18) 0.01802(18) -0.00123(12) 0.00635(14) -0.00022(12)
S1 0.01876(17) 0.02651(19) 0.01914(17) 0.00312(12) 0.00682(13) 0.00143(12)

loop_
_atom_type_symbol
_atom_type_description
_atom_type_scat_dispersion_real
_atom_type_scat_dispersion_imag
_atom_type_scat_source
C C 0.0033 0.0016 'International Tables Vol C Tables 4.2.6.8 and 6.1.1.4'
H H 0 0 'International Tables Vol C Tables 4.2.6.8 and 6.1.1.4'
N N 0.0061 0.0033 'International Tables Vol C Tables 4.2.6.8 and 6.1.1.4'
O O 0.0106 0.006 'International Tables Vol C Tables 4.2.6.8 and 6.1.1.4'
Si Si 0.0817 0.0704 'International Tables Vol C Tables 4.2.6.8 and 6.1.1.4'
S S 0.1246 0.1234 'International Tables Vol C Tables 4.2.6.8 and 6.1.1.4'

loop_
_geom_angle_atom_site_label_1
_geom_angle_atom_site_label_2
_geom_angle_atom_site_label_3
_geom_angle
O1 C1 C4 105.93(13)
O1 C1 C2 108.17(12)
C4 C1 C2 110.09(14)
O1 C1 C3 111.31(11)
C4 C1 C3 110.61(14)
C2 C1 C3 110.60(13)
C1 C2 H2A 109.5
C1 C2 H2B 109.5
H2A C2 H2B 109.5
C1 C2 H2C 109.5
H2A C2 H2C 109.5
H2B C2 H2C 109.5
C1 C3 H3A 109.5
C1 C3 H3B 109.5
H3A C3 H3B 109.5
C1 C3 H3C 109.5
H3A C3 H3C 109.5
H3B C3 H3C 109.5
C1 C4 H4A 109.5
C1 C4 H4B 109.5
H4A C4 H4B 109.5
C1 C4 H4C 109.5
H4A C4 H4C 109.5
H4B C4 H4C 109.5
O2 C5 C8A 108.9(5)
O2 C5 C6 106.7(3)
C8A C5 C6 126.5(6)
O2 C5 C6A 110.7(7)
C8A C5 C6A 108.7(7)
O2 C5 C8 104.0(2)
C6 C5 C8 111.6(3)
C6A C5 C8 92.6(5)
O2 C5 C7 112.24(16)
C8A C5 C7 87.1(6)
C6 C5 C7 114.4(4)
C6A C5 C7 125.6(7)
C8 C5 C7 107.5(2)
O2 C5 C7A 113.4(3)
C8A C5 C7A 115.4(6)
C6 C5 C7A 84.2(6)
C6A C5 C7A 99.3(7)
C8 C5 C7A 133.2(5)
C5 C6 H6A 109.5
C5 C6 H6B 109.5
H6A C6 H6B 109.5
C5 C6 H6C 109.5
H6A C6 H6C 109.5
H6B C6 H6C 109.5
C5 C7 H7A 109.5
C5 C7 H7B 109.5
H7A C7 H7B 109.5
C5 C7 H7C 109.5
H7A C7 H7C 109.5
H7B C7 H7C 109.5
C5 C8 H8A 109.5
C5 C8 H8B 109.5
H8A C8 H8B 109.5
C5 C8 H8C 109.5
H8A C8 H8C 109.5
H8B C8 H8C 109.5
C5 C6A H6D 109.5
C5 C6A H6E 109.5
H6D C6A H6E 109.5
C5 C6A H6F 109.5
H6D C6A H6F 109.5
H6E C6A H6F 109.5
C5 C7A H7D 109.5
C5 C7A H7E 109.5
H7D C7A H7E 109.5
C5 C7A H7F 109.5
H7D C7A H7F 109.5
H7E C7A H7F 109.5
C5 C8A H8D 109.5
C5 C8A H8E 109.5
H8D C8A H8E 109.5
C5 C8A H8F 109.5
H8D C8A H8F 109.5
H8E C8A H8F 109.5
O3 C9 C10 111.18(12)
O3 C9 C11 108.67(13)
C10 C9 C11 110.74(15)
O3 C9 C12 105.71(13)
C10 C9 C12 109.61(14)
C11 C9 C12 110.83(15)
C9 C10 H10A 109.5
C9 C10 H10B 109.5
H10A C10 H10B 109.5
C9 C10 H10C 109.5
H10A C10 H10C 109.5
H10B C10 H10C 109.5
C9 C11 H11A 109.5
C9 C11 H11B 109.5
H11A C11 H11B 109.5
C9 C11 H11C 109.5
H11A C11 H11C 109.5
H11B C11 H11C 109.5
C9 C12 H12A 109.5
C9 C12 H12B 109.5
H12A C12 H12B 109.5
C9 C12 H12C 109.5
H12A C12 H12C 109.5
H12B C12 H12C 109.5
C14 C13 N1 106.45(14)
C14 C13 H13 126.8
N1 C13 H13 126.8
C13 C14 N2 107.46(14)
C13 C14 H14 126.3
N2 C14 H14 126.3
N2 C15 N1 107.40(13)
N2 C15 C16 125.85(14)
N1 C15 C16 126.75(14)
C15 C16 H16A 109.5
C15 C16 H16B 109.5
H16A C16 H16B 109.5
C15 C16 H16C 109.5
H16A C16 H16C 109.5
H16B C16 H16C 109.5
C15 C16 H16D 109.5
H16A C16 H16D 141.1
H16B C16 H16D 56.3
H16C C16 H16D 56.3
C15 C16 H16E 109.5
H16A C16 H16E 56.3
H16B C16 H16E 141.1
H16C C16 H16E 56.3
H16D C16 H16E 109.5
C15 C16 H16F 109.5
H16A C16 H16F 56.3
H16B C16 H16F 56.3
H16C C16 H16F 141.1
H16D C16 H16F 109.5
H16E C16 H16F 109.5
C15 N1 C13 109.62(13)
C15 N1 H1 125.2
C13 N1 H1 125.2
C15 N2 C14 109.08(12)
C15 N2 H2 125.5
C14 N2 H2 125.5
C1 O1 Si1 132.69(9)
C5 O2 Si1 131.37(9)
C9 O3 Si1 131.31(9)
O1 Si1 O2 110.61(5)
O1 Si1 O3 105.27(5)
O2 Si1 O3 105.34(5)
O1 Si1 S1 114.32(4)
O2 Si1 S1 107.76(4)
O3 Si1 S1 113.21(4)

loop_
_geom_bond_atom_site_label_1
_geom_bond_atom_site_label_2
_geom_bond_distance
C1 O1 1.4389(16)
C1 C4 1.523(2)
C1 C2 1.523(2)
C1 C3 1.525(2)
C2 H2A 0.98
C2 H2B 0.98
C2 H2C 0.98
C3 H3A 0.98
C3 H3B 0.98
C3 H3C 0.98
C4 H4A 0.98
C4 H4B 0.98
C4 H4C 0.98
C5 O2 1.4480(16)
C5 C8A 1.457(8)
C5 C6 1.501(4)
C5 C6A 1.511(9)
C5 C8 1.531(4)
C5 C7 1.538(3)
C5 C7A 1.543(7)
C6 H6A 0.98
C6 H6B 0.98
C6 H6C 0.98
C7 H7A 0.98
C7 H7B 0.98
C7 H7C 0.98
C8 H8A 0.98
C8 H8B 0.98
C8 H8C 0.98
C6A H6D 0.98
C6A H6E 0.98
C6A H6F 0.98
C7A H7D 0.98
C7A H7E 0.98
C7A H7F 0.98
C8A H8D 0.98
C8A H8E 0.98
C8A H8F 0.98
C9 O3 1.4456(17)
C9 C10 1.521(2)
C9 C11 1.525(3)
C9 C12 1.528(2)
C10 H10A 0.98
C10 H10B 0.98
C10 H10C 0.98
C11 H11A 0.98
C11 H11B 0.98
C11 H11C 0.98
C12 H12A 0.98
C12 H12B 0.98
C12 H12C 0.98
C13 C14 1.344(2)
C13 N1 1.372(2)
C13 H13 0.95
C14 N2 1.372(2)
C14 H14 0.95
C15 N2 1.3293(19)
C15 N1 1.3316(19)
C15 C16 1.479(2)
C16 H16A 0.98
C16 H16B 0.98
C16 H16C 0.98
C16 H16D 0.98
C16 H16E 0.98
C16 H16F 0.98
N1 H1 0.88
N2 H2 0.88
O1 Si1 1.6369(10)
O2 Si1 1.6386(10)
O3 Si1 1.6419(10)
Si1 S1 2.0688(5)

loop_
_geom_hbond_atom_site_label_D
_geom_hbond_atom_site_label_H
_geom_hbond_atom_site_label_A
_geom_hbond_distance_DH
_geom_hbond_distance_HA
_geom_hbond_distance_DA
_geom_hbond_angle_DHA
_geom_hbond_site_symmetry_A
N1 H1 S1 0.88 2.27 3.1337(12) 165.9 .
N2 H2 S1 0.88 2.26 3.1400(12) 175.6 2_645
